data_1565515
loop_
_publ_author_name
'Norman, Edward Owen'
'Hombsch, Stuart'
'Lever, James'
'Brklja\<ca, Robert'
'White, Jonathan'
'Gasser, Robin B.'
'Taki, Aya C.'
'Urban, Sylvia'

_publ_section_title
;
 Phytochemical Profiling and Biological Testing of the Constituents of the
 Australian Plant <i>Haemodorum brevisepalum</i>.
;
_journal_issue 11
_journal_name_full 'Journal of natural products'
_journal_page_first 2832
_journal_page_last 2844
_journal_paper_doi 10.1021/acs.jnatprod.1c00509
_journal_volume 84
_journal_year 2021
_chemical_formula_sum 'C20 H14 O4'
_chemical_formula_weight 318.31
_space_group_crystal_system monoclinic
_space_group_IT_number 14
_space_group_name_Hall '-P 2ybc'
_space_group_name_H-M_alt 'P 1 21/c 1'
_atom_sites_solution_hydrogens mixed
_audit_creation_method SHELXL-2014/7
_cell_angle_alpha 90
_cell_angle_beta 90.85(3)
_cell_angle_gamma 90
_cell_formula_units_Z 4
_cell_length_a 4.7990(10)
_cell_length_b 17.338(4)
_cell_length_c 17.021(3)
_cell_measurement_reflns_used 13580
_cell_measurement_temperature 100.0(2)
_cell_measurement_theta_max 30.33
_cell_measurement_theta_min 2.1
_cell_volume 1416.1(5)
_computing_cell_refinement 'XSD (Kabsch 1993)'
_computing_data_collection 'Bluice (McPhillips, 2002)'
_computing_data_reduction 'XSD (Kabsch 1993)'
_computing_structure_refinement 'SHELXL-2014/7 (Sheldrick, 2014)'
_diffrn_ambient_temperature 100.0(2)
_diffrn_measured_fraction_theta_full 0.885
_diffrn_measured_fraction_theta_max 0.885
_diffrn_measurement_device_type 'Tetris Eiger 16M'
_diffrn_measurement_method 'Omega scan'
_diffrn_radiation_type Synchrotron
_diffrn_radiation_wavelength 0.9184
_diffrn_reflns_av_R_equivalents 0.1265
_diffrn_reflns_av_unetI/netI 0.0714
_diffrn_reflns_Laue_measured_fraction_full 0.885
_diffrn_reflns_Laue_measured_fraction_max 0.885
_diffrn_reflns_limit_h_max 4
_diffrn_reflns_limit_h_min -4
_diffrn_reflns_limit_k_max 18
_diffrn_reflns_limit_k_min -18
_diffrn_reflns_limit_l_max 18
_diffrn_reflns_limit_l_min -18
_diffrn_reflns_number 12757
_diffrn_reflns_point_group_measured_fraction_full 0.885
_diffrn_reflns_point_group_measured_fraction_max 0.885
_diffrn_reflns_theta_full 30.330
_diffrn_reflns_theta_max 30.330
_diffrn_reflns_theta_min 2.167
_diffrn_source 'MX2 Beamline Australian Synchrotron'
_exptl_absorpt_coefficient_mu 0.190
_exptl_absorpt_correction_type none
_exptl_crystal_colour ORANGE
_exptl_crystal_density_diffrn 1.493
_exptl_crystal_description PLATE
_exptl_crystal_F_000 664
_exptl_crystal_size_max 0.09
_exptl_crystal_size_mid 0.04
_exptl_crystal_size_min 0.005
_refine_diff_density_max 0.233
_refine_diff_density_min -0.277
_refine_diff_density_rms 0.061
_refine_ls_extinction_coef 0.084(12)
_refine_ls_extinction_expression Fc^*^=kFc[1+0.001xFc^2^\l^3^/sin(2\q)]^-1/4^
_refine_ls_extinction_method 'SHELXL-2014/7 (Sheldrick 2014'
_refine_ls_goodness_of_fit_ref 1.114
_refine_ls_hydrogen_treatment constr
_refine_ls_matrix_type full
_refine_ls_number_parameters 219
_refine_ls_number_reflns 1752
_refine_ls_number_restraints 0
_refine_ls_restrained_S_all 1.114
_refine_ls_R_factor_all 0.0806
_refine_ls_R_factor_gt 0.0679
_refine_ls_shift/su_max 0.000
_refine_ls_shift/su_mean 0.000
_refine_ls_structure_factor_coef Fsqd
_refine_ls_weighting_details 'w=1/[\s^2^(Fo^2^)+(0.1041P)^2^+1.0772P] where P=(Fo^2^+2Fc^2^)/3'
_refine_ls_weighting_scheme calc
_refine_ls_wR_factor_gt 0.1911
_refine_ls_wR_factor_ref 0.2059
_reflns_Friedel_coverage 0.000
_reflns_number_gt 1419
_reflns_number_total 1752
_reflns_threshold_expression 'I > 2\s(I)'
_cod_data_source_file np1c00509_si_001.cif
_cod_data_source_block shelx
_cod_depositor_comments
;
The following automatic conversions were performed:

data item '_exptl_absorpt_correction_type' value 'NONE' was changed
to 'none' in accordance with the
/home/data/users/saulius/crontab/automatic-downloads/current/ACS/lib/dictionaries/cif_core.dic
dictionary named 'cif_core.dic' version 2.4.2 last updated on
2011-04-26.

Automatic conversion script
Id: cif_fix_values 7556 2019-12-06 15:28:31Z antanas 
;
_cod_original_sg_symbol_H-M 'P 21/c'
_cod_database_code 1565515
_shelx_shelxl_version_number 2014/7
_chemical_operator_usercomment 'James Lever/ Sylvia Urban'
_shelx_space_group_comment
;
The symmetry employed for this shelxl refinement is uniquely defined
by the following loop, which should always be used as a source of
symmetry information in preference to the above space-group names.
They are only intended as comments.
;

loop_
_space_group_symop_operation_xyz
'x, y, z'
'-x, y+1/2, -z+1/2'
'-x, -y, -z'
'x, -y-1/2, z-1/2'

loop_
_atom_site_label
_atom_site_type_symbol
_atom_site_fract_x
_atom_site_fract_y
_atom_site_fract_z
_atom_site_U_iso_or_equiv
_atom_site_adp_type
_atom_site_occupancy
_atom_site_site_symmetry_order
_atom_site_calc_flag
_atom_site_refinement_flags_posn
_atom_site_refinement_flags_adp
_atom_site_refinement_flags_occupancy
_atom_site_disorder_assembly
_atom_site_disorder_group
C1 C 0.3303(8) 0.4501(2) 0.8110(2) 0.0449(10) Uani 1 1 d . . . . .
C2 C 0.5124(8) 0.40836(19) 0.8595(2) 0.0451(10) Uani 1 1 d . . . . .
C3 C 0.6970(8) 0.3564(2) 0.8243(2) 0.0462(10) Uani 1 1 d . . . . .
H3 H 0.8164 0.3271 0.8558 0.055 Uiso 1 1 calc R U . . .
C4 C 0.7037(8) 0.34837(19) 0.7434(2) 0.0446(10) Uani 1 1 d . . . . .
C5 C 0.8952(8) 0.2968(2) 0.7053(2) 0.0464(10) Uani 1 1 d . . . . .
H5 H 1.0142 0.2670 0.7364 0.056 Uiso 1 1 calc R U . . .
C6 C 0.9095(8) 0.2898(2) 0.6265(2) 0.0473(10) Uani 1 1 d . . . . .
H6 H 1.0376 0.2555 0.6055 0.057 Uiso 1 1 calc R U . . .
C7 C 0.7325(8) 0.3337(2) 0.5735(2) 0.0466(10) Uani 1 1 d . . . . .
C8 C 0.5371(8) 0.3878(2) 0.6115(2) 0.0447(10) Uani 1 1 d . . . . .
C9 C 0.3653(8) 0.4353(2) 0.5659(2) 0.0479(10) Uani 1 1 d . . . . .
H9 H 0.3717 0.4319 0.5115 0.057 Uiso 1 1 calc R U . . .
C10 C 0.1842(8) 0.4877(2) 0.6002(2) 0.0475(10) Uani 1 1 d . . . . .
H10 H 0.0757 0.5197 0.5683 0.057 Uiso 1 1 calc R U . . .
C11 C 0.1632(8) 0.49277(19) 0.6811(2) 0.0449(10) Uani 1 1 d . . . . .
C12 C -0.0237(8) 0.54530(19) 0.7221(2) 0.0455(10) Uani 1 1 d . . . . .
C13 C -0.2082(9) 0.5965(2) 0.6838(2) 0.0502(11) Uani 1 1 d . . . . .
H13 H -0.2098 0.5993 0.6292 0.060 Uiso 1 1 calc R U . . .
C14 C -0.3879(9) 0.6429(2) 0.7260(2) 0.0515(11) Uani 1 1 d . . . . .
H14 H -0.5075 0.6766 0.6997 0.062 Uiso 1 1 calc R U . . .
C15 C -0.3894(8) 0.6391(2) 0.8072(2) 0.0514(11) Uani 1 1 d . . . . .
H15 H -0.5129 0.6695 0.8351 0.062 Uiso 1 1 calc R U . . .
C16 C -0.2074(8) 0.5899(2) 0.8474(2) 0.0493(10) Uani 1 1 d . . . . .
H16 H -0.2060 0.5877 0.9019 0.059 Uiso 1 1 calc R U . . .
C17 C -0.0274(8) 0.54417(19) 0.8039(2) 0.0468(10) Uani 1 1 d . . . . .
C18 C 0.3375(8) 0.44528(19) 0.7292(2) 0.0430(10) Uani 1 1 d . . . . .
C19 C 0.5274(8) 0.39287(19) 0.6937(2) 0.0435(10) Uani 1 1 d . . . . .
C20 C 0.7121(9) 0.3908(2) 0.9870(2) 0.0553(12) Uani 1 1 d . . . . .
H20A H 0.6852 0.3360 0.9902 0.083 Uiso 1 1 calc R U . . .
H20B H 0.7015 0.4129 1.0385 0.083 Uiso 1 1 calc R U . . .
H20C H 0.8919 0.4014 0.9654 0.083 Uiso 1 1 calc R U . . .
O1 O 0.1482(5) 0.49797(13) 0.84838(14) 0.0470(8) Uani 1 1 d . . . . .
O2 O 0.4997(6) 0.42378(14) 0.93727(14) 0.0511(8) Uani 1 1 d . . . . .
O3 O 0.7413(6) 0.32630(15) 0.50066(15) 0.0545(9) Uani 1 1 d . . . . .
O4 O 1.2138(7) 0.24910(16) 0.44104(19) 0.0744(11) Uani 1 1 d . . . . .
H4A H 1.0752 0.2745 0.4562 0.100 Uiso 1 1 d R U . . .
H4B H 1.3658 0.2700 0.4535 0.100 Uiso 1 1 d R U . . .

loop_
_atom_site_aniso_label
_atom_site_aniso_U_11
_atom_site_aniso_U_22
_atom_site_aniso_U_33
_atom_site_aniso_U_23
_atom_site_aniso_U_13
_atom_site_aniso_U_12
C1 0.034(3) 0.0394(19) 0.061(2) -0.0045(16) -0.0012(18) -0.0003(16)
C2 0.043(3) 0.040(2) 0.052(2) 0.0018(16) -0.0016(17) -0.0030(16)
C3 0.041(3) 0.0379(19) 0.059(2) 0.0023(16) -0.0028(18) 0.0005(16)
C4 0.039(3) 0.0352(19) 0.059(2) -0.0003(16) -0.0018(17) -0.0034(15)
C5 0.040(3) 0.039(2) 0.059(2) 0.0022(16) -0.0044(17) -0.0028(16)
C6 0.040(3) 0.040(2) 0.062(2) -0.0017(16) -0.0004(17) -0.0005(16)
C7 0.042(3) 0.043(2) 0.055(2) -0.0008(16) 0.0015(17) -0.0064(16)
C8 0.034(3) 0.042(2) 0.058(2) -0.0013(16) -0.0021(17) -0.0062(16)
C9 0.044(3) 0.047(2) 0.052(2) 0.0001(16) -0.0040(17) -0.0061(17)
C10 0.044(3) 0.043(2) 0.055(2) 0.0002(16) -0.0078(18) 0.0016(17)
C11 0.041(3) 0.0365(19) 0.057(2) 0.0017(15) -0.0068(17) -0.0061(16)
C12 0.038(3) 0.0380(19) 0.060(2) -0.0015(16) -0.0049(18) -0.0035(16)
C13 0.045(3) 0.043(2) 0.062(2) 0.0013(17) -0.0073(19) -0.0026(17)
C14 0.045(3) 0.038(2) 0.071(3) -0.0009(17) -0.0071(19) 0.0006(17)
C15 0.041(3) 0.040(2) 0.072(3) -0.0057(17) -0.0010(19) -0.0012(17)
C16 0.042(3) 0.045(2) 0.061(2) -0.0049(17) 0.0001(18) -0.0022(17)
C17 0.040(3) 0.0386(19) 0.062(2) -0.0003(16) -0.0058(18) -0.0035(16)
C18 0.035(3) 0.040(2) 0.054(2) -0.0009(15) -0.0023(17) -0.0065(15)
C19 0.038(3) 0.0377(19) 0.055(2) -0.0005(16) -0.0030(17) -0.0070(16)
C20 0.051(3) 0.057(2) 0.057(2) 0.0019(18) -0.0068(19) 0.0035(19)
O1 0.0416(19) 0.0441(15) 0.0552(16) -0.0010(11) -0.0021(12) 0.0041(11)
O2 0.050(2) 0.0513(15) 0.0514(16) -0.0005(11) -0.0060(12) 0.0053(12)
O3 0.054(2) 0.0560(17) 0.0535(18) -0.0035(12) 0.0013(13) 0.0029(13)
O4 0.068(3) 0.0611(19) 0.094(2) -0.0091(15) 0.0049(17) 0.0026(15)

loop_
_atom_type_symbol
_atom_type_description
_atom_type_scat_dispersion_real
_atom_type_scat_dispersion_imag
_atom_type_scat_source
C C 0.0066 0.0030 'International Tables Vol C Tables 4.2.6.8 and 6.1.1.4'
H H 0.0000 0.0000 'International Tables Vol C Tables 4.2.6.8 and 6.1.1.4'
O O 0.0200 0.0111 'International Tables Vol C Tables 4.2.6.8 and 6.1.1.4'

loop_
_geom_angle_atom_site_label_1
_geom_angle_atom_site_label_2
_geom_angle_atom_site_label_3
_geom_angle
_geom_angle_site_symmetry_1
_geom_angle_site_symmetry_3
_geom_angle_publ_flag
O1 C1 C2 115.9(3) . . ?
O1 C1 C18 121.7(3) . . ?
C2 C1 C18 122.3(4) . . ?
O2 C2 C1 116.1(3) . . ?
O2 C2 C3 125.6(3) . . ?
C1 C2 C3 118.3(3) . . ?
C4 C3 C2 120.8(3) . . ?
C4 C3 H3 119.6 . . ?
C2 C3 H3 119.6 . . ?
C3 C4 C19 121.1(3) . . ?
C3 C4 C5 122.3(3) . . ?
C19 C4 C5 116.6(3) . . ?
C6 C5 C4 123.0(3) . . ?
C6 C5 H5 118.5 . . ?
C4 C5 H5 118.5 . . ?
C5 C6 C7 122.3(4) . . ?
C5 C6 H6 118.8 . . ?
C7 C6 H6 118.8 . . ?
O3 C7 C6 122.5(4) . . ?
O3 C7 C8 121.9(3) . . ?
C6 C7 C8 115.5(3) . . ?
C9 C8 C19 119.3(4) . . ?
C9 C8 C7 120.3(3) . . ?
C19 C8 C7 120.3(3) . . ?
C10 C9 C8 121.4(3) . . ?
C10 C9 H9 119.3 . . ?
C8 C9 H9 119.3 . . ?
C11 C10 C9 120.9(3) . . ?
C11 C10 H10 119.5 . . ?
C9 C10 H10 119.5 . . ?
C10 C11 C18 118.9(4) . . ?
C10 C11 C12 124.6(3) . . ?
C18 C11 C12 116.4(3) . . ?
C17 C12 C13 117.1(4) . . ?
C17 C12 C11 119.0(3) . . ?
C13 C12 C11 123.9(3) . . ?
C14 C13 C12 121.1(4) . . ?
C14 C13 H13 119.4 . . ?
C12 C13 H13 119.4 . . ?
C15 C14 C13 120.1(3) . . ?
C15 C14 H14 119.9 . . ?
C13 C14 H14 119.9 . . ?
C14 C15 C16 120.5(4) . . ?
C14 C15 H15 119.8 . . ?
C16 C15 H15 119.8 . . ?
C15 C16 C17 118.5(4) . . ?
C15 C16 H16 120.8 . . ?
C17 C16 H16 120.8 . . ?
O1 C17 C12 122.7(3) . . ?
O1 C17 C16 114.6(3) . . ?
C12 C17 C16 122.7(3) . . ?
C1 C18 C11 121.1(3) . . ?
C1 C18 C19 119.0(3) . . ?
C11 C18 C19 119.9(3) . . ?
C8 C19 C4 122.3(4) . . ?
C8 C19 C18 119.5(3) . . ?
C4 C19 C18 118.3(3) . . ?
O2 C20 H20A 109.5 . . ?
O2 C20 H20B 109.5 . . ?
H20A C20 H20B 109.5 . . ?
O2 C20 H20C 109.5 . . ?
H20A C20 H20C 109.5 . . ?
H20B C20 H20C 109.5 . . ?
C1 O1 C17 119.0(3) . . ?
C2 O2 C20 117.2(3) . . ?
H4A O4 H4B 112.6 . . ?

loop_
_geom_bond_atom_site_label_1
_geom_bond_atom_site_label_2
_geom_bond_distance
_geom_bond_site_symmetry_2
_geom_bond_publ_flag
C1 O1 1.370(4) . ?
C1 C2 1.396(5) . ?
C1 C18 1.395(5) . ?
C2 O2 1.353(4) . ?
C2 C3 1.403(5) . ?
C3 C4 1.385(5) . ?
C3 H3 0.9300 . ?
C4 C19 1.417(5) . ?
C4 C5 1.444(5) . ?
C5 C6 1.349(5) . ?
C5 H5 0.9300 . ?
C6 C7 1.446(5) . ?
C6 H6 0.9300 . ?
C7 O3 1.247(4) . ?
C7 C8 1.482(5) . ?
C8 C9 1.392(5) . ?
C8 C19 1.404(5) . ?
C9 C10 1.391(5) . ?
C9 H9 0.9300 . ?
C10 C11 1.385(5) . ?
C10 H10 0.9300 . ?
C11 C18 1.424(5) . ?
C11 C12 1.463(6) . ?
C12 C17 1.392(5) . ?
C12 C13 1.407(5) . ?
C13 C14 1.388(6) . ?
C13 H13 0.9300 . ?
C14 C15 1.383(5) . ?
C14 H14 0.9300 . ?
C15 C16 1.392(5) . ?
C15 H15 0.9300 . ?
C16 C17 1.394(6) . ?
C16 H16 0.9300 . ?
C17 O1 1.381(4) . ?
C18 C19 1.427(6) . ?
C20 O2 1.434(4) . ?
C20 H20A 0.9600 . ?
C20 H20B 0.9600 . ?
C20 H20C 0.9600 . ?
O4 H4A 0.8419 . ?
O4 H4B 0.8385 . ?

loop_
_geom_hbond_atom_site_label_D
_geom_hbond_atom_site_label_H
_geom_hbond_atom_site_label_A
_geom_hbond_distance_DH
_geom_hbond_distance_HA
_geom_hbond_distance_DA
_geom_hbond_angle_DHA
_geom_hbond_site_symmetry_A
C20 H20B O1 0.96 2.56 3.459(5) 155.4 3_667
O4 H4A O3 0.84 2.00 2.834(4) 174.0 .
O4 H4B O3 0.84 2.19 3.025(4) 172.9 1_655
C20 H20B O1 0.96 2.56 3.459(5) 155.4 3_667
O4 H4A O3 0.84 2.00 2.834(4) 174.0 .
O4 H4B O3 0.84 2.19 3.025(4) 172.9 1_655

loop_
_geom_torsion_atom_site_label_1
_geom_torsion_atom_site_label_2
_geom_torsion_atom_site_label_3
_geom_torsion_atom_site_label_4
_geom_torsion
_geom_torsion_site_symmetry_1
_geom_torsion_site_symmetry_2
_geom_torsion_site_symmetry_3
_geom_torsion_site_symmetry_4
_geom_torsion_publ_flag
O1 C1 C2 O2 -4.0(5) . . . . ?
C18 C1 C2 O2 174.1(3) . . . . ?
O1 C1 C2 C3 177.9(3) . . . . ?
C18 C1 C2 C3 -4.0(6) . . . . ?
O2 C2 C3 C4 -176.1(3) . . . . ?
C1 C2 C3 C4 1.8(6) . . . . ?
C2 C3 C4 C19 0.8(6) . . . . ?
C2 C3 C4 C5 178.6(3) . . . . ?
C3 C4 C5 C6 -178.2(3) . . . . ?
C19 C4 C5 C6 -0.3(5) . . . . ?
C4 C5 C6 C7 -0.1(6) . . . . ?
C5 C6 C7 O3 -178.6(3) . . . . ?
C5 C6 C7 C8 0.9(5) . . . . ?
O3 C7 C8 C9 -3.2(5) . . . . ?
C6 C7 C8 C9 177.3(3) . . . . ?
O3 C7 C8 C19 178.1(3) . . . . ?
C6 C7 C8 C19 -1.4(5) . . . . ?
C19 C8 C9 C10 0.0(5) . . . . ?
C7 C8 C9 C10 -178.7(3) . . . . ?
C8 C9 C10 C11 -1.8(6) . . . . ?
C9 C10 C11 C18 2.2(5) . . . . ?
C9 C10 C11 C12 -179.2(3) . . . . ?
C10 C11 C12 C17 179.2(3) . . . . ?
C18 C11 C12 C17 -2.0(5) . . . . ?
C10 C11 C12 C13 0.9(6) . . . . ?
C18 C11 C12 C13 179.6(3) . . . . ?
C17 C12 C13 C14 -0.8(6) . . . . ?
C11 C12 C13 C14 177.6(3) . . . . ?
C12 C13 C14 C15 -0.4(6) . . . . ?
C13 C14 C15 C16 1.3(6) . . . . ?
C14 C15 C16 C17 -0.9(6) . . . . ?
C13 C12 C17 O1 -178.3(3) . . . . ?
C11 C12 C17 O1 3.2(5) . . . . ?
C13 C12 C17 C16 1.3(5) . . . . ?
C11 C12 C17 C16 -177.2(3) . . . . ?
C15 C16 C17 O1 179.2(3) . . . . ?
C15 C16 C17 C12 -0.4(6) . . . . ?
O1 C1 C18 C11 2.8(5) . . . . ?
C2 C1 C18 C11 -175.3(3) . . . . ?
O1 C1 C18 C19 -178.5(3) . . . . ?
C2 C1 C18 C19 3.5(5) . . . . ?
C10 C11 C18 C1 178.0(3) . . . . ?
C12 C11 C18 C1 -0.8(5) . . . . ?
C10 C11 C18 C19 -0.7(5) . . . . ?
C12 C11 C18 C19 -179.5(3) . . . . ?
C9 C8 C19 C4 -177.6(3) . . . . ?
C7 C8 C19 C4 1.1(5) . . . . ?
C9 C8 C19 C18 1.4(5) . . . . ?
C7 C8 C19 C18 -179.9(3) . . . . ?
C3 C4 C19 C8 177.7(3) . . . . ?
C5 C4 C19 C8 -0.3(5) . . . . ?
C3 C4 C19 C18 -1.3(5) . . . . ?
C5 C4 C19 C18 -179.2(3) . . . . ?
C1 C18 C19 C8 -179.8(3) . . . . ?
C11 C18 C19 C8 -1.0(5) . . . . ?
C1 C18 C19 C4 -0.7(5) . . . . ?
C11 C18 C19 C4 178.0(3) . . . . ?
C2 C1 O1 C17 176.4(3) . . . . ?
C18 C1 O1 C17 -1.7(5) . . . . ?
C12 C17 O1 C1 -1.3(5) . . . . ?
C16 C17 O1 C1 179.1(3) . . . . ?
C1 C2 O2 C20 -170.7(3) . . . . ?
C3 C2 O2 C20 7.3(5) . . . . ?
